data_2012470
loop_
_publ_author_name
'Ellermeier, Jan'
'St\"ahler, Ralph'
'Bensch, Wolfgang'

_publ_section_title
;
 Two new [Ni(tren)~2~]^2+^ complexes: [Ni(tren)~2~]Cl~2~ and
 [Ni(tren)~2~]WS~4~
;
_journal_issue 2
_journal_name_full 'Acta Crystallographica Section C'
_journal_page_first m70
_journal_page_last m73
_journal_paper_doi 10.1107/S0108270101015992
_journal_volume 58
_journal_year 2002
_chemical_formula_iupac '[Ni(C6 H18 N4)2] Cl2'
_chemical_formula_moiety 'C12 H36 N8 Ni 2+ , 2Cl 1- '
_chemical_formula_sum 'C12 H36 Cl2 N8 Ni'
_chemical_formula_weight 422.10
_chemical_name_systematic
;
 bis[tris(2-aminoethyl)amine]nickel(II) dichoride
;
_space_group_IT_number 14
_symmetry_cell_setting monoclinic
_symmetry_space_group_name_Hall '-P 2yn'
_symmetry_space_group_name_H-M 'P 1 21/n 1'
_atom_sites_solution_hydrogens geom
_atom_sites_solution_primary direct
_atom_sites_solution_secondary difmap
_cell_angle_alpha 90.00
_cell_angle_beta 108.78(3)
_cell_angle_gamma 90.00
_cell_formula_units_Z 2
_cell_length_a 9.0336(18)
_cell_length_b 10.630(2)
_cell_length_c 10.717(2)
_cell_measurement_reflns_used 37
_cell_measurement_temperature 293(2)
_cell_measurement_theta_max 16
_cell_measurement_theta_min 9
_cell_volume 974.3(4)
_computing_cell_refinement DIF4
_computing_data_collection 'DIF4 (Stoe & Cie, 1992)'
_computing_data_reduction 'REDU4 (Stoe & Cie, 1992)'
_computing_molecular_graphics 'DIAMOND (Crystal Impact, 1999)'
_computing_publication_material 'CIFTAB in SHELXL97'
_computing_structure_refinement 'SHELXL97 (Sheldrick, 1997)'
_computing_structure_solution 'SHELXS97 (Sheldrick, 1997)'
_diffrn_ambient_temperature 293(2)
_diffrn_measured_fraction_theta_full .943
_diffrn_measured_fraction_theta_max .943
_diffrn_measurement_device_type 'STOE AED-II four-circle'
_diffrn_measurement_method \w-\q
_diffrn_radiation_monochromator graphite
_diffrn_radiation_source 'fine-focus sealed tube'
_diffrn_radiation_type MoK\a
_diffrn_radiation_wavelength .71073
_diffrn_reflns_av_R_equivalents .0336
_diffrn_reflns_av_sigmaI/netI .0759
_diffrn_reflns_limit_h_max 10
_diffrn_reflns_limit_h_min 0
_diffrn_reflns_limit_k_max 1
_diffrn_reflns_limit_k_min -12
_diffrn_reflns_limit_l_max 12
_diffrn_reflns_limit_l_min -12
_diffrn_reflns_number 2042
_diffrn_reflns_theta_full 25.00
_diffrn_reflns_theta_max 25.00
_diffrn_reflns_theta_min 2.57
_diffrn_standards_decay_% 0
_diffrn_standards_interval_time 120
_diffrn_standards_number 4
_exptl_absorpt_coefficient_mu 1.282
_exptl_absorpt_correction_T_max .8402
_exptl_absorpt_correction_T_min .8100
_exptl_absorpt_correction_type '\y scan'
_exptl_absorpt_process_details 'X-SHAPE (Stoe & Cie, 1998) and X-RED (Stoe & Cie, 1998)'
_exptl_crystal_colour violet
_exptl_crystal_density_diffrn 1.439
_exptl_crystal_density_method 'not measured'
_exptl_crystal_description needle
_exptl_crystal_F_000 452
_exptl_crystal_size_max .5
_exptl_crystal_size_mid .1
_exptl_crystal_size_min .1
_refine_diff_density_max .277
_refine_diff_density_min -.269
_refine_ls_extinction_method none
_refine_ls_goodness_of_fit_ref 1.012
_refine_ls_hydrogen_treatment refxyz
_refine_ls_matrix_type full
_refine_ls_number_parameters 160
_refine_ls_number_reflns 1715
_refine_ls_number_restraints 0
_refine_ls_restrained_S_all 1.012
_refine_ls_R_factor_all .0913
_refine_ls_R_factor_gt .0328
_refine_ls_shift/su_max .000
_refine_ls_shift/su_mean .000
_refine_ls_structure_factor_coef Fsqd
_refine_ls_weighting_details 'w = 1/[\s^2^(Fo^2^)+(0.0306P)^2^] where P = (Fo^2^+2Fc^2^)/3'
_refine_ls_weighting_scheme calc
_refine_ls_wR_factor_gt .0633
_refine_ls_wR_factor_ref .0728
_reflns_number_gt 1131
_reflns_number_total 1715
_reflns_threshold_expression I>2\s(I)
_cod_data_source_file av1089.cif
_cod_data_source_block I
_cod_depositor_comments
;
The following automatic conversions were performed:

'_refine_ls_weighting_scheme' value 'calc w =
1/[\s^2^(Fo^2^)+(0.0306P)^2^] where P = (Fo^2^+2Fc^2^)/3' was changed
to 'calc'. New tag '_refine_ls_weighting_details' was created. The
value of the new tag was set to 'w = 1/[\s^2^(Fo^2^)+(0.0306P)^2^]
where P = (Fo^2^+2Fc^2^)/3'.

Automatic conversion script
Id: cif_fix_values 3143 2015-03-26 13:38:13Z robertas 
;
_cod_original_cell_volume 974.3(3)
_cod_original_sg_symbol_H-M 'P 21/n'
_cod_database_code 2012470
_cod_database_fobs_code 2012470

loop_
_symmetry_equiv_pos_as_xyz
'x, y, z'
'-x+1/2, y+1/2, -z+1/2'
'-x, -y, -z'
'x-1/2, -y-1/2, z-1/2'

loop_
_atom_site_label
_atom_site_fract_x
_atom_site_fract_y
_atom_site_fract_z
_atom_site_U_iso_or_equiv
_atom_site_adp_type
_atom_site_calc_flag
_atom_site_refinement_flags
_atom_site_occupancy
_atom_site_disorder_assembly
_atom_site_disorder_group
_atom_site_type_symbol
Ni .0000 .5000 .5000 .02336(16) Uani d S 1 . . Ni
Cl .60984(11) .22982(9) .43273(9) .0475(3) Uani d . 1 . . Cl
N1 .0988(3) .5908(3) .3655(3) .0313(7) Uani d . 1 . . N
H1N .024(4) .621(3) .293(3) .038 Uiso d . 1 . . H
H2N .155(4) .651(3) .403(3) .038 Uiso d . 1 . . H
N2 .1686(3) .3570(3) .4910(2) .0268(6) Uani d . 1 . . N
N3 .1847(3) .5603(3) .6654(3) .0291(6) Uani d . 1 . . N
H3N .236(4) .623(3) .642(3) .035 Uiso d . 1 . . H
H4N .158(4) .587(3) .731(3) .035 Uiso d . 1 . . H
N4 .3488(3) .0913(3) .5586(3) .0361(7) Uani d . 1 . . N
H5N .360(4) .011(4) .553(4) .054 Uiso d . 1 . . H
H6N .412(4) .135(4) .523(4) .054 Uiso d . 1 . . H
C1 .1978(4) .5019(5) .3199(3) .0384(8) Uani d . 1 . . C
H1C .310(4) .530(3) .357(3) .046 Uiso d . 1 . . H
H2C .173(4) .505(4) .223(3) .046 Uiso d . 1 . . H
C2 .1795(4) .3672(4) .3563(3) .0344(8) Uani d . 1 . . C
H3C .088(4) .326(3) .299(3) .041 Uiso d . 1 . . H
H4C .268(4) .319(3) .344(3) .041 Uiso d . 1 . . H
C3 .2947(4) .4550(3) .7090(3) .0336(8) Uani d . 1 . . C
H5C .249(4) .393(3) .756(3) .040 Uiso d . 1 . . H
H6C .395(4) .487(3) .766(3) .040 Uiso d . 1 . . H
C4 .3208(3) .3922(4) .5921(3) .0336(8) Uani d . 1 . . C
H7C .373(4) .463(3) .553(3) .040 Uiso d . 1 . . H
H8C .392(4) .325(3) .612(3) .040 Uiso d . 1 . . H
C5 .1124(4) .2306(3) .5155(3) .0321(8) Uani d . 1 . . C
H9C -.005(4) .228(3) .465(3) .039 Uiso d . 1 . . H
H10C .119(3) .228(3) .606(3) .039 Uiso d . 1 . . H
C6 .1857(4) .1147(4) .4772(4) .0375(9) Uani d . 1 . . C
H11C .130(4) .042(3) .493(3) .045 Uiso d . 1 . . H
H12C .176(4) .119(3) .381(3) .045 Uiso d . 1 . . H

loop_
_atom_site_aniso_label
_atom_site_aniso_U_11
_atom_site_aniso_U_22
_atom_site_aniso_U_33
_atom_site_aniso_U_12
_atom_site_aniso_U_13
_atom_site_aniso_U_23
Ni .0198(3) .0282(3) .0206(2) .0007(3) .00450(19) .0012(3)
Cl .0483(5) .0425(6) .0569(6) -.0148(5) .0242(5) -.0105(5)
N1 .0301(16) .0325(17) .0305(15) -.0024(13) .0085(12) .0052(13)
N2 .0218(13) .0330(15) .0229(13) .0002(12) .0033(10) -.0022(12)
N3 .0292(16) .0332(16) .0234(13) -.0009(13) .0065(12) -.0018(13)
N4 .0340(16) .0361(18) .0402(16) .0052(14) .0146(13) .0037(15)
C1 .0339(17) .052(2) .0339(16) .004(2) .0164(13) .005(2)
C2 .0315(19) .045(2) .0283(18) .0036(18) .0124(15) -.0039(17)
C3 .0252(18) .037(2) .0301(16) .0020(15) -.0026(14) .0017(15)
C4 .0172(16) .044(2) .0357(18) .0043(16) .0028(14) -.0041(17)
C5 .0268(17) .033(2) .0345(18) .0020(15) .0067(15) .0027(16)
C6 .041(2) .034(2) .0369(19) .0016(17) .0112(16) -.0033(17)

loop_
_atom_type_symbol
_atom_type_description
_atom_type_scat_dispersion_real
_atom_type_scat_dispersion_imag
_atom_type_scat_source
C C .0033 .0016 'International Tables Vol C Tables 4.2.6.8 and 6.1.1.4'
H H .0000 .0000 'International Tables Vol C Tables 4.2.6.8 and 6.1.1.4'
N N .0061 .0033 'International Tables Vol C Tables 4.2.6.8 and 6.1.1.4'
Cl Cl .1484 .1585 'International Tables Vol C Tables 4.2.6.8 and 6.1.1.4'
Ni Ni .3393 1.1124 'International Tables Vol C Tables 4.2.6.8 and 6.1.1.4'

loop_
_geom_angle_atom_site_label_1
_geom_angle_atom_site_label_2
_geom_angle_atom_site_label_3
_geom_angle_site_symmetry_1
_geom_angle_site_symmetry_3
_geom_angle
_geom_angle_publ_flag
N1 Ni N2 . . 80.56(11) y
N1 Ni N2 3_566 . 99.44(11) y
N3 Ni N1 3_566 . 87.71(11) y
N3 Ni N1 . . 92.29(11) y
N3 Ni N2 . . 82.72(10) y
N3 Ni N2 . 3_566 97.28(10) y
N3 Ni N3 . 3_566 180.0 n
N3 Ni N1 . 3_566 87.71(11) n
N3 Ni N1 3_566 3_566 92.29(11) n
N1 Ni N1 3_566 . 180.0 n
N3 Ni N2 3_566 3_566 82.72(10) n
N1 Ni N2 3_566 3_566 80.56(11) n
N1 Ni N2 . 3_566 99.44(10) n
N3 Ni N2 3_566 . 97.28(10) n
N2 Ni N2 3_566 . 180.0 n
C1 N1 Ni . . 111.0(2) n
C1 N1 H1N . . 108(2) n
Ni N1 H1N . . 112(2) n
C1 N1 H2N . . 108(2) n
Ni N1 H2N . . 110(2) n
H1N N1 H2N . . 108(3) n
C2 N2 C5 . . 111.8(3) n
C2 N2 C4 . . 110.7(3) n
C5 N2 C4 . . 112.5(3) n
C2 N2 Ni . . 105.0(2) n
C5 N2 Ni . . 109.81(18) n
C4 N2 Ni . . 106.6(2) n
C3 N3 Ni . . 107.9(2) n
C3 N3 H3N . . 107(2) n
Ni N3 H3N . . 109(2) n
C3 N3 H4N . . 110(2) n
Ni N3 H4N . . 116(2) n
H3N N3 H4N . . 107(3) n
C6 N4 H5N . . 104(3) n
C6 N4 H6N . . 108(2) n
H5N N4 H6N . . 112(4) n
N1 C1 C2 . . 113.0(3) n
N1 C1 H1C . . 109(2) n
C2 C1 H1C . . 111(2) n
N1 C1 H2C . . 111(2) n
C2 C1 H2C . . 107(2) n
H1C C1 H2C . . 106(3) n
N2 C2 C1 . . 111.6(3) n
N2 C2 H3C . . 106(2) n
C1 C2 H3C . . 114(2) n
N2 C2 H4C . . 113.8(19) n
C1 C2 H4C . . 107(2) n
H3C C2 H4C . . 104(3) n
N3 C3 C4 . . 110.1(3) n
N3 C3 H5C . . 109(2) n
C4 C3 H5C . . 109(2) n
N3 C3 H6C . . 110(2) n
C4 C3 H6C . . 108.2(18) n
H5C C3 H6C . . 111(3) n
N2 C4 C3 . . 111.1(3) n
N2 C4 H7C . . 108.4(18) n
C3 C4 H7C . . 103.2(18) n
N2 C4 H8C . . 112(2) n
C3 C4 H8C . . 116(2) n
H7C C4 H8C . . 106(3) n
N2 C5 C6 . . 118.8(3) n
N2 C5 H9C . . 106.5(18) n
C6 C5 H9C . . 107.5(18) n
N2 C5 H10C . . 107(2) n
C6 C5 H10C . . 111(2) n
H9C C5 H10C . . 105(2) n
N4 C6 C5 . . 114.7(3) n
N4 C6 H11C . . 104(2) n
C5 C6 H11C . . 108(2) n
N4 C6 H12C . . 110.6(19) n
C5 C6 H12C . . 110(2) n
H11C C6 H12C . . 110(3) n

loop_
_geom_bond_atom_site_label_1
_geom_bond_atom_site_label_2
_geom_bond_site_symmetry_2
_geom_bond_distance
_geom_bond_publ_flag
Ni N1 . 2.152(3) y
Ni N2 . 2.176(3) y
Ni N3 . 2.105(3) y
Ni N3 3_566 2.105(3) n
Ni N1 3_566 2.152(3) n
Ni N2 3_566 2.176(3) n
N1 C1 . 1.487(5) n
N1 H1N . .91(3) n
N1 H2N . .84(4) n
N2 C2 . 1.482(4) n
N2 C5 . 1.490(4) n
N2 C4 . 1.498(4) n
N3 C3 . 1.469(4) n
N3 H3N . .89(3) n
N3 H4N . .86(3) n
N4 C6 . 1.471(4) n
N4 H5N . .87(4) n
N4 H6N . .90(4) n
C1 C2 . 1.507(6) n
C1 H1C . 1.01(3) n
C1 H2C . .99(3) n
C2 H3C . .96(3) n
C2 H4C . .99(3) n
C3 C4 . 1.504(5) n
C3 H5C . .99(3) n
C3 H6C . .98(3) n
C4 H7C . 1.04(3) n
C4 H8C . .94(4) n
C5 C6 . 1.516(5) n
C5 H9C . 1.02(3) n
C5 H10C . .96(3) n
C6 H11C . .97(3) n
C6 H12C . 1.00(3) n

loop_
_geom_hbond_atom_site_label_D
_geom_hbond_atom_site_label_H
_geom_hbond_atom_site_label_A
_geom_hbond_site_symmetry_A
_geom_hbond_distance_DH
_geom_hbond_distance_HA
_geom_hbond_distance_DA
_geom_hbond_angle_DHA
_geom_hbond_publ_flag
N1 H1N Cl 2_555 .91(3) 2.60(3) 3.475(3) 162(3) yes
N1 H2N Cl 3_666 .84(4) 2.61(4) 3.402(3) 159(3) yes
N3 H3N Cl 3_666 .89(4) 2.40(4) 3.284(3) 172(3) yes
N3 H4N N4 2_556 .86(3) 2.28(3) 3.087(4) 156(3) yes
N4 H5N Cl 3_656 .87(4) 2.57(4) 3.432(3) 172(4) yes
N4 H6N Cl 1_555 .90(4) 2.51(4) 3.406(3) 172(3) yes

loop_
_geom_torsion_atom_site_label_1
_geom_torsion_atom_site_label_2
_geom_torsion_atom_site_label_3
_geom_torsion_atom_site_label_4
_geom_torsion_site_symmetry_1
_geom_torsion
_geom_torsion_publ_flag
N3 Ni N1 C1 . 93.6(2) n
N3 Ni N1 C1 3_566 -86.4(2) n
N1 Ni N1 C1 3_566 5E1(10) n
N2 Ni N1 C1 3_566 -168.7(2) n
N2 Ni N1 C1 . 11.3(2) n
N3 Ni N2 C2 . -124.8(2) n
N3 Ni N2 C2 3_566 55.2(2) n
N1 Ni N2 C2 3_566 148.7(2) n
N1 Ni N2 C2 . -31.3(2) n
N2 Ni N2 C2 3_566 17E1(10) n
N3 Ni N2 C5 . 114.8(2) n
N3 Ni N2 C5 3_566 -65.2(2) n
N1 Ni N2 C5 3_566 28.4(2) n
N1 Ni N2 C5 . -151.6(2) n
N2 Ni N2 C5 3_566 5E1(10) n
N3 Ni N2 C4 . -7.4(2) n
N3 Ni N2 C4 3_566 172.6(2) n
N1 Ni N2 C4 3_566 -93.8(2) n
N1 Ni N2 C4 . 86.2(2) n
N2 Ni N2 C4 3_566 -7E1(10) n
N3 Ni N3 C3 3_566 12E1(10) n
N1 Ni N3 C3 3_566 80.4(2) n
N1 Ni N3 C3 . -99.6(2) n
N2 Ni N3 C3 3_566 160.6(2) n
N2 Ni N3 C3 . -19.4(2) n
Ni N1 C1 C2 . 11.3(3) n
C5 N2 C2 C1 . 166.1(3) n
C4 N2 C2 C1 . -67.6(4) n
Ni N2 C2 C1 . 47.1(3) n
N1 C1 C2 N2 . -40.2(4) n
Ni N3 C3 C4 . 43.5(3) n
C2 N2 C4 C3 . 146.7(3) n
C5 N2 C4 C3 . -87.4(3) n
Ni N2 C4 C3 . 33.0(3) n
N3 C3 C4 N2 . -52.6(4) n
C2 N2 C5 C6 . 47.0(4) n
C4 N2 C5 C6 . -78.3(4) n
Ni N2 C5 C6 . 163.1(2) n
N2 C5 C6 N4 . 69.7(4) n
